data_4333564
loop_
_publ_author_name
'Yun Gong'
'Tao Wu'
'Peng Gang Jiang'
'Jian Hua Lin'
'Yong Xi Yang'

_publ_contact_author_address
;
 Department of Chemistry 
 College of Chemistry and Chemical Engineering
 Chongqing University
 Chongqing, 400030
 P. R. China
;
_publ_contact_author_email jhlin@cqu.edu.cn
_publ_contact_author_fax +86-023-65102316
_publ_contact_author_name 'Prof. Jianhua Lin'
_publ_contact_author_phone +86-023-65102316
_publ_section_title
;
 Octamolybdate-Based Metal-Organic Framework with Unsaturated Coordinated
 Metal Center As Electrocatalyst for Generating Hydrogen from Water
;
_journal_name_full 'Inorganic Chemistry'
_journal_page_first 777
_journal_page_last 784
_journal_paper_doi 10.1021/ic3018858
_journal_volume 52
_journal_year 2013
_chemical_formula_sum 'C10 H22 Ag4 Mo8 N10 O27'
_chemical_formula_weight 1913.38
_chemical_name_systematic
; 
 ? 
;
_space_group_IT_number 2
_symmetry_cell_setting triclinic
_symmetry_space_group_name_Hall '-P 1'
_symmetry_space_group_name_H-M 'P -1'
_atom_sites_solution_hydrogens geom
_atom_sites_solution_primary direct
_atom_sites_solution_secondary difmap
_audit_creation_method SHELXL-97
_cell_angle_alpha 75.6310(10)
_cell_angle_beta 82.335(2)
_cell_angle_gamma 69.8860(10)
_cell_formula_units_Z 2
_cell_length_a 11.0715(11)
_cell_length_b 12.3855(13)
_cell_length_c 14.7951(15)
_cell_measurement_temperature 298(2)
_cell_volume 1842.9(3)
_computing_cell_refinement 'Bruker SMART'
_computing_data_collection 'Bruker SMART'
_computing_data_reduction 'Bruker SAINT'
_computing_molecular_graphics 'SHELXTL (Sheldrick, 2008)'
_computing_publication_material 'publCIF (Westrip, 2010)'
_computing_structure_refinement 'SHELXTL (Sheldrick, 2008)'
_computing_structure_solution 'SHELXTL (Sheldrick, 2008)'
_diffrn_ambient_temperature 298(2)
_diffrn_measured_fraction_theta_full 0.966
_diffrn_measured_fraction_theta_max 0.966
_diffrn_measurement_device_type 'Bruker SMART APEX CCD'
_diffrn_measurement_method 'phi and omega scans'
_diffrn_radiation_monochromator graphite
_diffrn_radiation_source 'fine-focus sealed tube'
_diffrn_radiation_type MoK\a
_diffrn_radiation_wavelength 0.71073
_diffrn_reflns_av_R_equivalents 0.0389
_diffrn_reflns_av_sigmaI/netI 0.0788
_diffrn_reflns_limit_h_max 13
_diffrn_reflns_limit_h_min -12
_diffrn_reflns_limit_k_max 14
_diffrn_reflns_limit_k_min -8
_diffrn_reflns_limit_l_max 17
_diffrn_reflns_limit_l_min -17
_diffrn_reflns_number 8904
_diffrn_reflns_theta_full 25.02
_diffrn_reflns_theta_max 25.02
_diffrn_reflns_theta_min 2.85
_exptl_absorpt_coefficient_mu 4.801
_exptl_absorpt_correction_T_max 0.712
_exptl_absorpt_correction_T_min 0.238
_exptl_absorpt_correction_type multi-scan
_exptl_absorpt_process_details 'SADABS (Sheldrick, 1996)'
_exptl_crystal_colour colorless
_exptl_crystal_density_diffrn 3.448
_exptl_crystal_description block
_exptl_crystal_F_000 1784
_exptl_crystal_size_max 0.38
_exptl_crystal_size_mid 0.29
_exptl_crystal_size_min 0.25
_refine_diff_density_max 2.599
_refine_diff_density_min -2.581
_refine_diff_density_rms 0.369
_refine_ls_extinction_method none
_refine_ls_goodness_of_fit_ref 1.043
_refine_ls_hydrogen_treatment constr
_refine_ls_matrix_type full
_refine_ls_number_parameters 555
_refine_ls_number_reflns 6287
_refine_ls_number_restraints 7
_refine_ls_restrained_S_all 1.043
_refine_ls_R_factor_all 0.0943
_refine_ls_R_factor_gt 0.0703
_refine_ls_shift/su_max 0.000
_refine_ls_shift/su_mean 0.000
_refine_ls_structure_factor_coef Fsqd
_refine_ls_weighting_details 'calc w=1/[\s^2^(Fo^2^)+(0.1245P)^2^+32.2248P] where P=(Fo^2^+2Fc^2^)/3'
_refine_ls_weighting_scheme calc
_refine_ls_wR_factor_gt 0.1945
_refine_ls_wR_factor_ref 0.2170
_reflns_number_gt 4544
_reflns_number_total 6287
_reflns_threshold_expression >2sigma(I)
_cod_data_source_file ic3018858_si_002_2.cif
_cod_data_source_block 111215c
_cod_database_code 4333564

loop_
_symmetry_equiv_pos_as_xyz
'x, y, z'
'-x, -y, -z'

loop_
_atom_site_label
_atom_site_type_symbol
_atom_site_fract_x
_atom_site_fract_y
_atom_site_fract_z
_atom_site_U_iso_or_equiv
_atom_site_adp_type
_atom_site_occupancy
_atom_site_symmetry_multiplicity
_atom_site_calc_flag
_atom_site_refinement_flags
_atom_site_disorder_assembly
_atom_site_disorder_group
Ag1 Ag 0.25494(16) 0.72269(17) 0.73657(12) 0.0567(5) Uani 1 1 d . . .
Ag2 Ag 0.5000 1.0000 0.0000 0.0389(5) Uani 1 2 d S . .
Ag3 Ag 0.64219(15) 0.96681(18) 0.20628(13) 0.0620(6) Uani 1 1 d . . .
Ag4A Ag 0.6362(12) 0.7075(15) 0.2926(8) 0.072(4) Uani 0.45(2) 1 d P . 1
Ag4B Ag 0.6963(10) 0.6372(10) 0.3282(6) 0.069(2) Uani 0.55(2) 1 d P . 2
Ag5A Ag 0.6465(8) 0.3833(6) 0.7075(6) 0.065(2) Uani 0.35 1 d P . .
Ag5B Ag 0.5821(18) 0.3611(18) 0.7200(14) 0.076(5) Uani 0.15 1 d P . .
Mo1 Mo 0.34097(15) 0.84505(13) 0.46957(11) 0.0325(4) Uani 1 1 d . . .
Mo2 Mo 0.09465(14) 0.74984(11) 0.51736(10) 0.0252(4) Uani 1 1 d . . .
Mo3 Mo -0.05198(13) 0.96485(11) 0.61927(9) 0.0192(3) Uani 1 1 d . . .
Mo4 Mo 0.19167(14) 1.06238(12) 0.57183(10) 0.0243(3) Uani 1 1 d . . .
Mo5 Mo 0.15414(13) 0.58329(12) 1.00882(10) 0.0258(4) Uani 1 1 d . . .
Mo6 Mo 0.34260(12) 0.74337(11) 0.97357(10) 0.0204(3) Uani 1 1 d . . .
Mo7 Mo 0.55818(12) 0.54231(10) 0.88418(9) 0.0172(3) Uani 1 1 d . . .
Mo8 Mo 0.37130(13) 0.38279(11) 0.91848(10) 0.0218(3) Uani 1 1 d . . .
N1 N 0.4446(13) 1.0729(11) 0.1920(10) 0.030(3) Uani 1 1 d . . .
N2 N 0.3869(13) 1.0669(12) 0.1161(10) 0.031(3) Uani 1 1 d . . .
N3 N 0.2550(13) 1.1965(11) 0.1873(10) 0.030(3) Uani 1 1 d . . .
N4 N 0.1445(14) 1.2880(13) 0.2093(11) 0.039(4) Uani 1 1 d . . .
H4A H 0.1441 1.3190 0.2553 0.047 Uiso 1 1 calc R . .
H4B H 0.0778 1.3125 0.1766 0.047 Uiso 1 1 calc R . .
N5 N 0.8237(16) 0.8313(15) 0.2046(12) 0.045(4) Uani 1 1 d . . .
N6 N 0.8325(16) 0.7166(16) 0.2529(11) 0.046(4) Uani 1 1 d . . .
N7 N 1.0227(13) 0.7338(11) 0.2336(10) 0.028(3) Uani 1 1 d . . .
N8 N 1.1546(16) 0.7055(17) 0.2443(14) 0.061(6) Uani 1 1 d . . .
H8A H 1.1490 0.7770 0.2520 0.073 Uiso 1 1 calc R . .
H8B H 1.1776 0.7094 0.1832 0.073 Uiso 1 1 calc R . .
N9 N 0.417(3) 0.450(3) 0.5737(19) 0.040(3) Uani 0.50 1 d PD A -1
N10 N 0.517(3) 0.482(3) 0.596(2) 0.040(3) Uani 0.50 1 d PD A -1
N11 N 0.502(3) 0.529(3) 0.444(2) 0.040(3) Uani 0.50 1 d PD . -1
N12 N 0.522(3) 0.577(3) 0.350(2) 0.040(3) Uani 0.50 1 d P . -1
H12A H 0.4938 0.5545 0.3095 0.073 Uiso 0.50 1 d PR . .
H12B H 0.5609 0.6281 0.3342 0.073 Uiso 0.50 1 d PR . .
O1 O 0.1204(10) 0.9249(8) 0.5275(7) 0.022(2) Uani 1 1 d . . .
O2 O 0.2481(11) 0.7501(10) 0.4432(8) 0.033(3) Uani 1 1 d . . .
O3 O 0.1569(14) 0.6754(11) 0.6255(8) 0.043(3) Uani 1 1 d . . .
O4 O 0.0486(13) 0.6541(10) 0.4775(8) 0.037(3) Uani 1 1 d . . .
O5 O 0.0015(11) 1.1019(10) 0.6088(7) 0.027(2) Uani 1 1 d . . .
O6 O 0.0182(12) 0.8769(10) 0.7200(8) 0.032(3) Uani 1 1 d . . .
O7 O -0.2145(11) 1.0293(10) 0.6519(8) 0.030(3) Uani 1 1 d . . .
O8 O 0.3255(11) 0.9949(10) 0.4884(8) 0.029(3) Uani 1 1 d . . .
O9 O 0.2462(12) 0.9692(10) 0.6768(8) 0.035(3) Uani 1 1 d . . .
O10 O 0.0766(11) 1.1508(9) 0.4375(7) 0.025(2) Uani 1 1 d . . .
O11 O 0.2183(13) 1.1875(11) 0.5733(8) 0.039(3) Uani 1 1 d . . .
O12 O 0.3920(14) 0.7607(12) 0.5761(10) 0.050(4) Uani 1 1 d . . .
O13 O 0.4730(12) 0.8196(12) 0.3923(10) 0.047(3) Uani 1 1 d . . .
O14 O 0.3810(10) 0.5486(9) 0.9648(7) 0.022(2) Uani 1 1 d . . .
O15 O 0.5312(10) 0.6774(9) 0.9401(7) 0.023(2) Uani 1 1 d . . .
O16 O 0.1934(10) 0.7107(9) 1.0380(8) 0.026(2) Uani 1 1 d . . .
O17 O 0.2936(12) 0.7979(10) 0.8613(9) 0.036(3) Uani 1 1 d . . .
O18 O 0.3385(11) 0.8628(9) 1.0132(9) 0.034(3) Uani 1 1 d . . .
O19 O 0.5563(9) 0.3825(9) 0.8943(7) 0.022(2) Uani 1 1 d . . .
O20 O 0.4903(11) 0.6076(9) 0.7795(8) 0.028(3) Uani 1 1 d . . .
O21 O 0.7252(10) 0.5091(9) 0.8613(7) 0.024(2) Uani 1 1 d . . .
O22 O 0.2216(11) 0.4207(9) 0.9974(8) 0.027(2) Uani 1 1 d . . .
O23 O 0.3178(12) 0.4648(11) 0.8120(8) 0.037(3) Uani 1 1 d . . .
O24 O 0.3941(11) 0.2415(9) 0.9130(9) 0.032(3) Uani 1 1 d . . .
O25 O 0.1078(12) 0.6486(11) 0.8970(9) 0.038(3) Uani 1 1 d . . .
O26 O 0.0167(11) 0.5872(11) 1.0753(9) 0.039(3) Uani 1 1 d . . .
O27 O 0.6341(19) 0.1871(15) 0.7789(12) 0.080(6) Uani 1 1 d . . .
H27B H 0.6863 0.1384 0.7488 0.096 Uiso 1 1 d R . .
H27C H 0.6539 0.1666 0.8357 0.096 Uiso 1 1 d R . .
C1 C 0.2696(15) 1.1381(12) 0.1151(11) 0.021(3) Uani 1 1 d . . .
C2 C 0.3645(17) 1.1524(14) 0.2350(12) 0.030(4) Uani 1 1 d . . .
C3 C 0.1703(17) 1.1611(16) 0.0501(13) 0.038(4) Uani 1 1 d . . .
H3A H 0.2020 1.1090 0.0077 0.057 Uiso 1 1 calc R . .
H3B H 0.1490 1.2413 0.0155 0.057 Uiso 1 1 calc R . .
H3C H 0.0948 1.1483 0.0846 0.057 Uiso 1 1 calc R . .
C4 C 0.387(2) 1.1883(17) 0.3165(14) 0.049(5) Uani 1 1 d . . .
H4C H 0.3281 1.1703 0.3673 0.074 Uiso 1 1 calc R . .
H4D H 0.3729 1.2715 0.3014 0.074 Uiso 1 1 calc R . .
H4E H 0.4737 1.1466 0.3343 0.074 Uiso 1 1 calc R . .
C5 C 0.953(2) 0.6605(16) 0.2676(14) 0.047(5) Uani 1 1 d . . .
C6 C 0.9427(17) 0.8379(15) 0.1952(13) 0.033(4) Uani 1 1 d . . .
C7 C 1.010(3) 0.5335(18) 0.3175(16) 0.071(8) Uani 1 1 d . . .
H7A H 0.9940 0.5271 0.3837 0.107 Uiso 1 1 calc R . .
H7B H 1.1009 0.5066 0.3030 0.107 Uiso 1 1 calc R . .
H7C H 0.9702 0.4860 0.2975 0.107 Uiso 1 1 calc R . .
C8 C 0.980(3) 0.9424(18) 0.1462(17) 0.064(7) Uani 1 1 d . . .
H8C H 0.9865 0.9841 0.1911 0.095 Uiso 1 1 calc R . .
H8D H 0.9158 0.9932 0.1031 0.095 Uiso 1 1 calc R . .
H8E H 1.0616 0.9176 0.1128 0.095 Uiso 1 1 calc R . .
C9 C 0.569(6) 0.530(6) 0.5136(19) 0.040(3) Uani 0.50 1 d PD A -1
C10 C 0.413(5) 0.475(6) 0.480(2) 0.040(3) Uani 0.50 1 d PD A -1
C11 C 0.674(4) 0.584(3) 0.510(3) 0.040(3) Uani 0.50 1 d PD A -1
H11A H 0.7437 0.5470 0.4710 0.060 Uiso 0.50 1 d PR A -1
H11B H 0.6418 0.6674 0.4837 0.060 Uiso 0.50 1 d PR A -1
H11C H 0.7036 0.5723 0.5713 0.060 Uiso 0.50 1 d PR A -1
C12 C 0.319(4) 0.453(3) 0.426(3) 0.040(3) Uani 0.50 1 d PD . -1
H12C H 0.2335 0.4807 0.4525 0.060 Uiso 0.50 1 d PR . -1
H12D H 0.3231 0.4940 0.3619 0.060 Uiso 0.50 1 d PR . -1
H12E H 0.3433 0.3700 0.4289 0.060 Uiso 0.50 1 d PR . -1

loop_
_atom_site_aniso_label
_atom_site_aniso_U_11
_atom_site_aniso_U_22
_atom_site_aniso_U_33
_atom_site_aniso_U_23
_atom_site_aniso_U_13
_atom_site_aniso_U_12
Ag1 0.0409(9) 0.0766(12) 0.0510(10) -0.0238(9) -0.0190(8) -0.0039(9)
Ag2 0.0288(10) 0.0351(10) 0.0522(12) -0.0196(9) 0.0069(9) -0.0060(8)
Ag3 0.0240(8) 0.0877(14) 0.0633(11) -0.0253(10) -0.0106(8) 0.0049(8)
Ag4A 0.063(6) 0.118(9) 0.068(5) -0.040(6) 0.038(4) -0.070(7)
Ag4B 0.060(4) 0.097(6) 0.069(3) -0.021(4) 0.020(3) -0.056(4)
Ag5A 0.071(5) 0.052(3) 0.061(4) -0.003(3) -0.026(4) -0.005(4)
Ag5B 0.066(12) 0.075(12) 0.059(9) -0.010(8) -0.009(10) 0.012(9)
Mo1 0.0271(8) 0.0264(8) 0.0421(9) -0.0082(7) -0.0062(7) -0.0043(6)
Mo2 0.0305(8) 0.0142(6) 0.0309(8) -0.0060(5) -0.0038(6) -0.0058(6)
Mo3 0.0210(7) 0.0179(6) 0.0214(7) -0.0046(5) 0.0004(5) -0.0099(5)
Mo4 0.0243(8) 0.0274(7) 0.0266(7) -0.0059(6) -0.0029(6) -0.0144(6)
Mo5 0.0121(7) 0.0234(7) 0.0421(9) -0.0049(6) -0.0026(6) -0.0069(5)
Mo6 0.0146(7) 0.0141(6) 0.0326(8) -0.0045(5) -0.0012(6) -0.0051(5)
Mo7 0.0144(6) 0.0166(6) 0.0220(7) -0.0032(5) 0.0012(5) -0.0083(5)
Mo8 0.0189(7) 0.0217(7) 0.0298(7) -0.0062(6) -0.0031(6) -0.0118(6)
N1 0.018(7) 0.019(7) 0.052(9) -0.009(6) -0.004(7) -0.003(6)
N2 0.023(7) 0.023(7) 0.044(9) -0.011(6) 0.000(6) -0.003(6)
N3 0.021(7) 0.022(7) 0.042(8) -0.009(6) 0.015(6) -0.007(6)
N4 0.026(8) 0.030(8) 0.058(10) -0.016(7) 0.011(7) -0.005(7)
N5 0.043(10) 0.046(10) 0.051(10) -0.020(8) 0.004(8) -0.018(8)
N6 0.038(10) 0.069(12) 0.045(10) -0.031(9) 0.025(8) -0.032(9)
N7 0.020(7) 0.021(7) 0.037(8) -0.010(6) 0.001(6) 0.002(6)
N8 0.034(10) 0.073(13) 0.074(13) -0.042(11) -0.010(9) 0.006(9)
N9 0.044(8) 0.027(6) 0.045(7) 0.000(5) -0.005(6) -0.012(5)
N10 0.044(8) 0.027(6) 0.045(7) 0.000(5) -0.005(6) -0.012(5)
N11 0.044(8) 0.027(6) 0.045(7) 0.000(5) -0.005(6) -0.012(5)
N12 0.044(8) 0.027(6) 0.045(7) 0.000(5) -0.005(6) -0.012(5)
O1 0.020(6) 0.016(5) 0.028(6) -0.001(4) -0.002(5) -0.007(4)
O2 0.025(6) 0.028(6) 0.037(7) -0.011(5) 0.002(5) 0.004(5)
O3 0.063(9) 0.032(7) 0.031(7) 0.001(5) -0.012(6) -0.015(6)
O4 0.047(8) 0.034(7) 0.035(7) -0.011(5) -0.008(6) -0.013(6)
O5 0.027(6) 0.032(6) 0.028(6) -0.012(5) 0.002(5) -0.015(5)
O6 0.037(7) 0.032(6) 0.027(6) 0.005(5) -0.011(5) -0.013(5)
O7 0.031(7) 0.030(6) 0.030(6) -0.013(5) 0.005(5) -0.010(5)
O8 0.026(6) 0.034(6) 0.033(6) -0.011(5) -0.002(5) -0.014(5)
O9 0.040(7) 0.032(6) 0.030(6) -0.002(5) -0.014(6) -0.006(6)
O10 0.035(6) 0.018(5) 0.030(6) 0.000(4) 0.000(5) -0.022(5)
O11 0.055(8) 0.038(7) 0.037(7) -0.015(6) -0.003(6) -0.026(6)
O12 0.045(8) 0.045(8) 0.061(9) -0.008(7) -0.019(7) -0.011(7)
O13 0.023(7) 0.052(8) 0.065(9) -0.018(7) -0.004(6) -0.005(6)
O14 0.018(5) 0.024(5) 0.025(6) -0.006(4) -0.007(5) -0.007(4)
O15 0.022(6) 0.016(5) 0.026(6) 0.004(4) 0.002(5) -0.005(4)
O16 0.013(5) 0.025(6) 0.036(6) -0.008(5) 0.011(5) -0.003(5)
O17 0.041(7) 0.022(6) 0.045(7) -0.002(5) -0.011(6) -0.013(5)
O18 0.027(6) 0.021(6) 0.061(8) -0.021(6) -0.001(6) -0.008(5)
O19 0.013(5) 0.025(6) 0.034(6) -0.012(5) 0.004(5) -0.010(4)
O20 0.031(6) 0.029(6) 0.032(6) -0.005(5) -0.003(5) -0.018(5)
O21 0.014(5) 0.031(6) 0.032(6) -0.013(5) 0.009(5) -0.011(5)
O22 0.027(6) 0.028(6) 0.033(6) -0.002(5) -0.006(5) -0.020(5)
O23 0.040(7) 0.043(7) 0.034(7) -0.004(6) -0.011(6) -0.020(6)
O24 0.035(7) 0.019(5) 0.053(7) -0.015(5) -0.003(6) -0.017(5)
O25 0.035(7) 0.036(7) 0.045(7) -0.005(6) -0.014(6) -0.012(6)
O26 0.013(6) 0.047(8) 0.056(8) -0.009(6) 0.008(5) -0.013(5)
O27 0.115(16) 0.080(12) 0.066(11) -0.042(10) 0.033(11) -0.056(12)
C1 0.019(8) 0.006(6) 0.036(9) -0.004(6) 0.000(7) -0.003(6)
C2 0.038(10) 0.022(8) 0.034(9) -0.003(7) 0.008(8) -0.022(8)
C3 0.030(10) 0.032(10) 0.050(11) -0.009(8) -0.006(9) -0.005(8)
C4 0.071(16) 0.033(10) 0.046(12) -0.005(9) -0.006(11) -0.020(10)
C5 0.078(17) 0.027(10) 0.043(11) -0.018(8) -0.004(11) -0.019(10)
C6 0.029(10) 0.027(9) 0.044(10) -0.011(8) 0.012(8) -0.013(8)
C7 0.14(3) 0.033(11) 0.057(14) -0.014(10) 0.011(15) -0.053(14)
C8 0.082(18) 0.038(12) 0.067(15) -0.015(11) 0.005(13) -0.014(12)
C9 0.044(8) 0.027(6) 0.045(7) 0.000(5) -0.005(6) -0.012(5)
C10 0.044(8) 0.027(6) 0.045(7) 0.000(5) -0.005(6) -0.012(5)
C11 0.044(8) 0.027(6) 0.045(7) 0.000(5) -0.005(6) -0.012(5)
C12 0.044(8) 0.027(6) 0.045(7) 0.000(5) -0.005(6) -0.012(5)

loop_
_atom_type_symbol
_atom_type_description
_atom_type_scat_dispersion_real
_atom_type_scat_dispersion_imag
_atom_type_scat_source
C C 0.0033 0.0016 'International Tables Vol C Tables 4.2.6.8 and 6.1.1.4'
H H 0.0000 0.0000 'International Tables Vol C Tables 4.2.6.8 and 6.1.1.4'
N N 0.0061 0.0033 'International Tables Vol C Tables 4.2.6.8 and 6.1.1.4'
O O 0.0106 0.0060 'International Tables Vol C Tables 4.2.6.8 and 6.1.1.4'
Ag Ag -0.8971 1.1015 'International Tables Vol C Tables 4.2.6.8 and 6.1.1.4'
Mo Mo -1.6832 0.6857 'International Tables Vol C Tables 4.2.6.8 and 6.1.1.4'

loop_
_geom_angle_atom_site_label_1
_geom_angle_atom_site_label_2
_geom_angle_atom_site_label_3
_geom_angle
_geom_angle_site_symmetry_1
_geom_angle_site_symmetry_3
N5 Ag3 N1 164.8(6) . .
N5 Ag3 Ag4A 64.8(5) . .
N1 Ag3 Ag4A 104.9(4) . .
N2 Ag2 N2 180 2_675 .
Ag4B Ag4A N6 72.2(8) . .
Ag4B Ag4A N12 74.2(10) . .
N6 Ag4A N12 142.9(13) . .
Ag4B Ag4A O13 112.5(7) . .
N6 Ag4A O13 127.3(6) . .
N12 Ag4A O13 80.4(9) . .
Ag4B Ag4A Ag5B 104.4(7) . 2_666
N6 Ag4A Ag5B 154.6(6) . 2_666
N12 Ag4A Ag5B 31.8(8) . 2_666
O13 Ag4A Ag5B 77.7(6) . 2_666
Ag4B Ag4A Ag3 133.6(5) . .
N6 Ag4A Ag3 66.6(6) . .
N12 Ag4A Ag3 150.3(10) . .
O13 Ag4A Ag3 78.5(5) . .
Ag5B Ag4A Ag3 122.0(8) 2_666 .
Ag4A Ag4B N6 81.9(7) . .
Ag4A Ag4B O13 49.8(5) . .
N6 Ag4B O13 109.2(7) . .
Ag4A Ag4B Ag5B 58.7(6) . 2_666
N6 Ag4B Ag5B 133.3(8) . 2_666
O13 Ag4B Ag5B 65.1(5) . 2_666
Ag5B Ag5A N12 43.7(17) . 2_666
Ag5B Ag5A N10 73.9(18) . .
N12 Ag5A N10 30.2(12) 2_666 .
Ag5B Ag5A N8 129.9(18) . 2_766
N12 Ag5A N8 164.0(11) 2_666 2_766
N10 Ag5A N8 149.7(11) . 2_766
Ag5B Ag5A O27 50.8(16) . .
N12 Ag5A O27 89.0(10) 2_666 .
N10 Ag5A O27 115.1(10) . .
N8 Ag5A O27 80.3(8) 2_766 .
Ag5B Ag5A C12 127.8(18) . 2_666
N12 Ag5A C12 84.1(12) 2_666 2_666
N10 Ag5A C12 54.1(12) . 2_666
N8 Ag5A C12 100.8(11) 2_766 2_666
O27 Ag5A C12 155.6(10) . 2_666
O3 Ag1 O17 164.2(5) . .
O3 Ag1 O20 121.6(4) . .
O17 Ag1 O20 73.6(4) . .
O4 Mo2 O3 106.2(6) . .
O4 Mo2 O2 101.8(6) . .
O3 Mo2 O2 100.7(6) . .
O4 Mo2 O10 100.2(5) . 2_576
O3 Mo2 O10 98.1(6) . 2_576
O2 Mo2 O10 145.7(4) . 2_576
O4 Mo2 O1 160.1(5) . .
O3 Mo2 O1 93.4(5) . .
O2 Mo2 O1 76.9(4) . .
O10 Mo2 O1 73.5(4) 2_576 .
O4 Mo2 O5 89.0(5) . 2_576
O3 Mo2 O5 163.1(5) . 2_576
O2 Mo2 O5 82.9(4) . 2_576
O10 Mo2 O5 71.4(4) 2_576 2_576
O1 Mo2 O5 71.1(4) . 2_576
O4 Mo2 Mo3 134.8(5) . .
O3 Mo2 Mo3 85.0(4) . .
O2 Mo2 Mo3 119.4(4) . .
O10 Mo2 Mo3 34.6(3) 2_576 .
O1 Mo2 Mo3 42.4(3) . .
O5 Mo2 Mo3 78.9(3) 2_576 .
O6 Mo3 O7 105.5(6) . .
O6 Mo3 O10 100.9(5) . 2_576
O7 Mo3 O10 96.8(5) . 2_576
O6 Mo3 O5 100.7(5) . .
O7 Mo3 O5 97.2(5) . .
O10 Mo3 O5 150.1(4) 2_576 .
O6 Mo3 O1 96.6(5) . .
O7 Mo3 O1 157.9(5) . .
O10 Mo3 O1 78.3(4) 2_576 .
O5 Mo3 O1 78.9(4) . .
O6 Mo3 O1 172.3(5) . 2_576
O7 Mo3 O1 82.1(4) . 2_576
O10 Mo3 O1 77.6(4) 2_576 2_576
O5 Mo3 O1 78.3(4) . 2_576
O1 Mo3 O1 75.8(4) . 2_576
O6 Mo3 Mo2 88.1(4) . .
O7 Mo3 Mo2 132.7(4) . .
O10 Mo3 Mo2 36.0(3) 2_576 .
O5 Mo3 Mo2 125.1(3) . .
O1 Mo3 Mo2 46.2(3) . .
O1 Mo3 Mo2 86.4(2) 2_576 .
O11 Mo4 O9 104.3(6) . .
O11 Mo4 O8 102.7(6) . .
O9 Mo4 O8 100.2(5) . .
O11 Mo4 O5 101.8(6) . .
O9 Mo4 O5 96.7(5) . .
O8 Mo4 O5 145.5(4) . .
O11 Mo4 O10 91.9(5) . .
O9 Mo4 O10 161.8(5) . .
O8 Mo4 O10 83.9(4) . .
O5 Mo4 O10 71.4(4) . .
O11 Mo4 O1 161.9(5) . .
O9 Mo4 O1 93.6(5) . .
O8 Mo4 O1 76.0(4) . .
O5 Mo4 O1 73.1(4) . .
O10 Mo4 O1 70.0(3) . .
O12 Mo1 O13 106.6(7) . .
O12 Mo1 O8 99.6(6) . .
O13 Mo1 O8 101.9(6) . .
O12 Mo1 O2 97.5(6) . .
O13 Mo1 O2 102.5(6) . .
O8 Mo1 O2 144.7(5) . .
O12 Mo1 O7 163.5(6) . 2_576
O13 Mo1 O7 89.8(5) . 2_576
O8 Mo1 O7 78.0(4) . 2_576
O2 Mo1 O7 76.9(4) . 2_576
O12 Mo1 O1 93.9(6) . .
O13 Mo1 O1 159.5(5) . .
O8 Mo1 O1 74.5(4) . .
O2 Mo1 O1 73.7(4) . .
O7 Mo1 O1 69.7(4) 2_576 .
O18 Mo6 O17 105.5(6) . .
O18 Mo6 O16 101.3(5) . .
O17 Mo6 O16 101.4(6) . .
O18 Mo6 O15 101.0(5) . .
O17 Mo6 O15 96.6(5) . .
O16 Mo6 O15 146.2(4) . .
O18 Mo6 O19 90.7(5) . 2_667
O17 Mo6 O19 161.7(5) . 2_667
O16 Mo6 O19 83.2(4) . 2_667
O15 Mo6 O19 71.5(4) . 2_667
O18 Mo6 O14 161.3(5) . .
O17 Mo6 O14 93.0(4) . .
O16 Mo6 O14 77.2(4) . .
O15 Mo6 O14 73.5(4) . .
O19 Mo6 O14 70.6(3) 2_667 .
O18 Mo6 Mo7 136.3(4) . .
O17 Mo6 Mo7 83.6(4) . .
O16 Mo6 Mo7 119.0(3) . .
O15 Mo6 Mo7 35.4(3) . .
O19 Mo6 Mo7 78.7(2) 2_667 .
O14 Mo6 Mo7 41.8(3) . .
O20 Mo7 O21 106.2(5) . .
O20 Mo7 O19 99.2(5) . .
O21 Mo7 O19 95.7(5) . .
O20 Mo7 O15 102.4(5) . .
O21 Mo7 O15 97.0(5) . .
O19 Mo7 O15 150.6(4) . .
O20 Mo7 O14 96.0(5) . .
O21 Mo7 O14 157.7(4) . .
O19 Mo7 O14 79.4(4) . .
O15 Mo7 O14 78.8(4) . .
O20 Mo7 O14 171.0(5) . 2_667
O21 Mo7 O14 82.5(4) . 2_667
O19 Mo7 O14 77.7(4) . 2_667
O15 Mo7 O14 77.9(4) . 2_667
O14 Mo7 O14 75.2(4) . 2_667
O20 Mo7 Mo6 88.7(4) . .
O21 Mo7 Mo6 133.3(3) . .
O19 Mo7 Mo6 125.8(3) . .
O15 Mo7 Mo6 36.3(3) . .
O14 Mo7 Mo6 46.5(3) . .
O14 Mo7 Mo6 86.4(2) 2_667 .
O24 Mo8 O23 104.8(6) . .
O24 Mo8 O22 103.7(5) . .
O23 Mo8 O22 102.4(5) . .
O24 Mo8 O19 99.3(5) . .
O23 Mo8 O19 97.1(5) . .
O22 Mo8 O19 144.8(4) . .
O24 Mo8 O15 92.0(5) . 2_667
O23 Mo8 O15 161.0(5) . 2_667
O22 Mo8 O15 81.6(4) . 2_667
O19 Mo8 O15 71.1(4) . 2_667
O24 Mo8 O14 162.3(5) . .
O23 Mo8 O14 92.1(5) . .
O22 Mo8 O14 77.3(4) . .
O19 Mo8 O14 72.9(4) . .
O15 Mo8 O14 70.5(3) 2_667 .
O26 Mo5 O25 105.9(6) . .
O26 Mo5 O16 100.9(5) . .
O25 Mo5 O16 98.8(5) . .
O26 Mo5 O22 102.3(6) . .
O25 Mo5 O22 99.2(5) . .
O16 Mo5 O22 145.3(4) . .
O26 Mo5 O21 90.7(5) . 2_667
O25 Mo5 O21 163.4(5) . 2_667
O16 Mo5 O21 77.3(4) . 2_667
O22 Mo5 O21 77.0(4) . 2_667
O26 Mo5 O14 160.6(5) . .
O25 Mo5 O14 93.4(5) . .
O16 Mo5 O14 74.7(4) . .
O22 Mo5 O14 74.9(4) . .
O21 Mo5 O14 70.0(3) 2_667 .
C2 N1 N2 109.9(13) . .
C2 N1 Ag3 134.2(12) . .
N2 N1 Ag3 115.6(10) . .
C1 N2 N1 108.5(13) . .
C1 N2 Ag2 126.5(11) . .
N1 N2 Ag2 121.5(10) . .
C2 N3 C1 109.5(13) . .
C2 N3 N4 124.1(14) . .
C1 N3 N4 126.4(14) . .
C6 N5 N6 106.8(16) . .
C6 N5 Ag3 129.9(13) . .
N6 N5 Ag3 118.6(13) . .
C5 N6 N5 106.9(16) . .
C5 N6 Ag4B 117.5(16) . .
N5 N6 Ag4B 133.7(14) . .
C5 N6 Ag4A 143.4(17) . .
N5 N6 Ag4A 108.9(13) . .
Ag4B N6 Ag4A 25.8(3) . .
C6 N7 C5 108.0(15) . .
C6 N7 N8 126.7(16) . .
C5 N7 N8 125.1(16) . .
N7 N8 Ag5A 163.1(16) . 2_766
Mo3 O1 Mo2 91.3(4) . .
Mo3 O1 Mo3 104.2(4) . 2_576
Mo2 O1 Mo3 98.2(4) . 2_576
Mo3 O1 Mo4 91.4(4) . .
Mo2 O1 Mo4 162.3(5) . .
Mo3 O1 Mo4 98.0(4) 2_576 .
Mo3 O1 Mo1 162.5(5) . .
Mo2 O1 Mo1 86.6(3) . .
Mo3 O1 Mo1 93.2(4) 2_576 .
Mo4 O1 Mo1 85.6(3) . .
Mo2 O2 Mo1 116.3(6) . .
Mo2 O3 Ag1 134.3(7) . .
Mo3 O5 Mo4 109.8(5) . .
Mo3 O5 Mo2 109.8(5) . 2_576
Mo4 O5 Mo2 103.2(5) . 2_576
Mo3 O7 Mo1 114.9(5) . 2_576
Mo1 O8 Mo4 118.3(6) . .
Mo3 O10 Mo2 109.5(5) 2_576 2_576
Mo3 O10 Mo4 111.7(4) 2_576 .
Mo2 O10 Mo4 104.2(5) 2_576 .
Mo1 O13 Ag4A 155.5(8) . .
Mo1 O13 Ag4B 145.0(8) . .
Ag4A O13 Ag4B 17.7(3) . .
Mo7 O14 Mo7 104.8(4) . 2_667
Mo7 O14 Mo6 91.8(4) . .
Mo7 O14 Mo6 98.6(4) 2_667 .
Mo7 O14 Mo8 91.8(4) . .
Mo7 O14 Mo8 98.1(4) 2_667 .
Mo6 O14 Mo8 161.5(4) . .
Mo7 O14 Mo5 162.3(5) . .
Mo7 O14 Mo5 92.9(4) 2_667 .
Mo6 O14 Mo5 86.3(3) . .
Mo8 O14 Mo5 84.8(3) . .
Mo7 O15 Mo6 108.3(5) . .
Mo7 O15 Mo8 110.7(4) . 2_667
Mo6 O15 Mo8 104.5(4) . 2_667
Mo6 O16 Mo5 115.9(5) . .
Mo6 O17 Ag1 137.5(6) . .
Mo7 O19 Mo8 108.6(5) . .
Mo7 O19 Mo6 110.7(4) . 2_667
Mo8 O19 Mo6 103.7(4) . 2_667
Mo7 O20 Ag1 131.9(6) . .
Mo7 O21 Mo5 114.6(5) . 2_667
Mo8 O22 Mo5 115.4(5) . .
Ag5B O27 Ag5A 18.6(6) . .
N2 C1 N3 106.2(14) . .
N2 C1 C3 129.0(15) . .
N3 C1 C3 124.8(14) . .
N1 C2 N3 105.7(14) . .
N1 C2 C4 127.9(17) . .
N3 C2 C4 126.4(16) . .
N6 C5 N7 109.7(17) . .
N6 C5 C7 126(2) . .
N7 C5 C7 124(2) . .
N7 C6 N5 108.5(16) . .
N7 C6 C8 125.7(18) . .
N5 C6 C8 125.7(18) . .
Ag5A Ag5B N12 114(2) . 2_666
Ag5A Ag5B O27 110.6(18) . .
N12 Ag5B O27 123.9(18) 2_666 .
Ag5A Ag5B N10 84(2) . .
N12 Ag5B N10 30.3(16) 2_666 .
O27 Ag5B N10 142.1(15) . .
Ag5A Ag5B N11 90.8(19) . 2_666
N12 Ag5B N11 25.9(15) 2_666 2_666
O27 Ag5B N11 129.6(13) . 2_666
N10 Ag5B N11 12.6(11) . 2_666
Ag5A Ag5B Ag4A 164(2) . 2_666
N12 Ag5B Ag4A 53.9(14) 2_666 2_666
O27 Ag5B Ag4A 74.8(10) . 2_666
N10 Ag5B Ag4A 83.4(12) . 2_666
N11 Ag5B Ag4A 74.9(9) 2_666 2_666
Ag5A Ag5B Ag4B 152.1(19) . 2_666
N12 Ag5B Ag4B 38.2(14) 2_666 2_666
O27 Ag5B Ag4B 91.6(10) . 2_666
N10 Ag5B Ag4B 68.4(11) . 2_666
N11 Ag5B Ag4B 61.5(8) 2_666 2_666
Ag4A Ag5B Ag4B 16.9(2) 2_666 2_666
C10 N9 N10 108(3) . .
C9 N10 N9 107(3) . .
C9 N10 Ag5B 138(4) . .
N9 N10 Ag5B 103.4(19) . .
C9 N10 Ag5A 117(3) . .
N9 N10 Ag5A 124.7(19) . .
Ag5B N10 Ag5A 22.4(6) . .
C9 N11 C10 110(3) . .
C9 N11 N12 125(2) . .
C10 N11 N12 125(3) . .
C9 N11 Ag5B 144(3) . 2_666
C10 N11 Ag5B 101(2) . 2_666
N12 N11 Ag5B 28.3(16) . 2_666
N11 N12 Ag5B 126(3) . 2_666
N11 N12 Ag5A 106(2) . 2_666
Ag5B N12 Ag5A 22.3(10) 2_666 2_666
N11 N12 Ag4A 125(2) . .
Ag5B N12 Ag4A 94.3(17) 2_666 .
Ag5A N12 Ag4A 116.0(14) 2_666 .
N11 C9 N10 107(3) . .
N11 C9 C11 130(3) . .
N10 C9 C11 122(3) . .
N9 C10 N11 107(3) . .
N9 C10 C12 126(3) . .
N11 C10 C12 127(3) . .
C10 C12 Ag5A 88(2) . 2_666

loop_
_geom_bond_atom_site_label_1
_geom_bond_atom_site_label_2
_geom_bond_distance
_geom_bond_site_symmetry_2
Ag3 N5 2.132(17) .
Ag3 N1 2.137(13) .
Ag3 Ag4A 3.168(15) .
Ag2 N2 2.151(14) 2_675
Ag2 N2 2.151(14) .
Ag4A Ag4B 0.972(8) .
Ag4A N6 2.208(17) .
Ag4A N12 2.32(3) .
Ag4A O13 2.439(16) .
Ag4A Ag5B 2.87(2) 2_666
Ag4B N6 2.124(17) .
Ag4B O13 2.951(16) .
Ag4B Ag5B 3.25(2) 2_666
Ag5A Ag5B 0.83(2) .
Ag5A N12 2.00(3) 2_666
Ag5A N10 2.17(3) .
Ag5A N8 2.221(17) 2_766
Ag5A O27 2.440(19) .
Ag5A C12 2.55(4) 2_666
Ag1 O3 2.369(12) .
Ag1 O17 2.407(12) .
Ag1 O20 2.581(11) .
Mo2 O4 1.690(12) .
Mo2 O3 1.735(11) .
Mo2 O2 1.896(12) .
Mo2 O10 2.005(12) 2_576
Mo2 O1 2.325(10) .
Mo2 O5 2.340(11) 2_576
Mo2 Mo3 3.2197(18) .
Mo3 O6 1.712(10) .
Mo3 O7 1.755(11) .
Mo3 O10 1.938(10) 2_576
Mo3 O5 1.947(11) .
Mo3 O1 2.174(11) .
Mo3 O1 2.325(10) 2_576
Mo4 O11 1.680(12) .
Mo4 O9 1.729(11) .
Mo4 O8 1.895(11) .
Mo4 O5 2.022(11) .
Mo4 O10 2.326(11) .
Mo4 O1 2.360(10) .
Mo1 O12 1.705(14) .
Mo1 O13 1.720(14) .
Mo1 O8 1.892(11) .
Mo1 O2 1.939(13) .
Mo1 O7 2.323(11) 2_576
Mo1 O1 2.424(11) .
Mo6 O18 1.706(10) .
Mo6 O17 1.715(12) .
Mo6 O16 1.910(11) .
Mo6 O15 2.006(11) .
Mo6 O19 2.319(11) 2_667
Mo6 O14 2.335(10) .
Mo6 Mo7 3.2173(18) .
Mo7 O20 1.700(11) .
Mo7 O21 1.756(10) .
Mo7 O19 1.955(10) .
Mo7 O15 1.962(10) .
Mo7 O14 2.144(11) .
Mo7 O14 2.312(10) 2_667
Mo8 O24 1.700(10) .
Mo8 O23 1.704(11) .
Mo8 O22 1.885(12) .
Mo8 O19 2.030(10) .
Mo8 O15 2.318(10) 2_667
Mo8 O14 2.360(10) .
Mo5 O26 1.691(12) .
Mo5 O25 1.712(12) .
Mo5 O16 1.931(11) .
Mo5 O22 1.934(11) .
Mo5 O21 2.308(11) 2_667
Mo5 O14 2.424(10) .
N1 C2 1.31(2) .
N1 N2 1.392(19) .
N2 C1 1.29(2) .
N3 C2 1.36(2) .
N3 C1 1.40(2) .
N3 N4 1.418(19) .
N5 C6 1.34(2) .
N5 N6 1.40(2) .
N6 C5 1.30(3) .
N7 C6 1.32(2) .
N7 C5 1.35(3) .
N7 N8 1.40(2) .
N8 Ag5A 2.221(17) 2_766
O1 Mo3 2.325(10) 2_576
O5 Mo2 2.340(11) 2_576
O7 Mo1 2.323(11) 2_576
O10 Mo3 1.938(10) 2_576
O10 Mo2 2.005(12) 2_576
O14 Mo7 2.312(10) 2_667
O15 Mo8 2.318(10) 2_667
O19 Mo6 2.319(10) 2_667
O21 Mo5 2.308(11) 2_667
O27 Ag5B 2.02(3) .
C1 C3 1.46(2) .
C2 C4 1.46(2) .
C5 C7 1.51(3) .
C6 C8 1.48(3) .
Ag5B N12 1.52(3) 2_666
Ag5B N10 2.10(3) .
Ag5B N11 2.59(4) 2_666
Ag5B Ag4A 2.87(2) 2_666
Ag5B Ag4B 3.25(2) 2_666
N9 C10 1.35(2) .
N9 N10 1.40(5) .
N10 C9 1.36(2) .
N11 C9 1.35(2) .
N11 C10 1.36(2) .
N11 N12 1.39(4) .
N11 Ag5B 2.59(4) 2_666
N12 Ag5A 2.00(3) 2_666
C9 C11 1.52(3) .
C10 C12 1.52(3) .
C12 Ag5A 2.55(4) 2_666
